data_7249285
loop_
_publ_author_name
'Zahradn\'ikov\'a, Eva'
'Pichon, C\'eline'
'Duhayon, Carine'
'Sutter, Jean-Pascal'
'Hala\<s, Petr'
'Draho\<s, Bohuslav'

_publ_section_title
;
 Synthesis, structural and magnetic properties of cobalt(ii) complexes
 with pyridine-based macrocyclic ligand containing two pyridine pendant
 arms
;
_journal_issue 38
_journal_name_full 'RSC Advances'
_journal_page_first 28138
_journal_page_last 28147
_journal_paper_doi 10.1039/D4RA02387K
_journal_volume 14
_journal_year 2024
_chemical_formula_moiety 'C27 H35 Co N8 O2, Cl O4'
_chemical_formula_sum 'C27 H35 Cl Co N8 O6'
_chemical_formula_weight 662.01
_space_group_crystal_system monoclinic
_space_group_IT_number 14
_space_group_name_Hall '-P 2ybc'
_space_group_name_H-M_alt 'P 1 21/c 1'
_atom_sites_solution_hydrogens geom
_atom_sites_solution_primary dual
_audit_creation_date 2024-03-28
_audit_creation_method
;
Olex2 1.5
(compiled 2021.10.07 svn.r9718050b for OlexSys, GUI svn.r6410)
;
_audit_update_record
;
2024-03-28 deposited with the CCDC.	2024-08-14 downloaded from the CCDC.
;
_cell_angle_alpha 90
_cell_angle_beta 95.297(3)
_cell_angle_gamma 90
_cell_formula_units_Z 4
_cell_length_a 10.2781(4)
_cell_length_b 15.7954(4)
_cell_length_c 19.6987(5)
_cell_measurement_reflns_used 6415
_cell_measurement_temperature 100.00(13)
_cell_measurement_theta_max 68.6650
_cell_measurement_theta_min 3.5920
_cell_volume 3184.36(17)
_computing_cell_refinement 'CrysAlisPro 1.171.42.57a (Rigaku OD, 2022)'
_computing_data_collection 'CrysAlisPro 1.171.42.57a (Rigaku OD, 2022)'
_computing_data_reduction 'CrysAlisPro 1.171.42.57a (Rigaku OD, 2022)'
_computing_molecular_graphics 'Olex2 1.5 (Dolomanov et al., 2009)'
_computing_publication_material 'Olex2 1.5 (Dolomanov et al., 2009)'
_computing_structure_refinement 'SHELXL 2014/7 (Sheldrick, 2015)'
_computing_structure_solution 'SHELXT 2014/4 (Sheldrick, 2014)'
_diffrn_ambient_temperature 100.00(13)
_diffrn_detector_area_resol_mean 10.0000
_diffrn_detector_type HyPix3000
_diffrn_measured_fraction_theta_full 0.989
_diffrn_measured_fraction_theta_max 0.977
_diffrn_measurement_details
;
List of Runs (angles in degrees, time in seconds):

  # Type    Start    End  Width  t~exp~   \w     \q     \k     \f   Frames
#--------------------------------------------------------------------------
  1  \w    -90.00 -56.00   0.50    5.00    --  -43.75 149.00-101.00   68
  2  \w   -107.00 -59.00   0.50    5.00    --  -43.75-149.00-147.00   96
  3  \w     11.00  89.00   0.50    5.00    --   45.32-122.00  14.00  156
  4  \w     64.00  90.00   0.50    5.00    --   45.32 149.00-101.00   52
  5  \w     52.00  77.00   0.50    5.00    --   45.32-149.00-147.00   50
  6  \w   -111.00 -86.00   0.50   13.00    --  -95.95-149.00-147.00   50
  7  \w   -103.00 -78.00   0.50   13.00    --  -95.95 149.00-101.00   50
  8  \w   -143.00-118.00   0.50   13.00    --  -95.95-122.00  14.00   50
  9  \w     71.00 104.00   0.50   13.00    --   97.51-122.00  14.00   66
 10  \w    100.00 162.00   0.50   13.00    --   97.51 122.00  95.00  124
 11  \w    -74.00 -30.00   0.50    5.00    --  -43.75 -43.00  30.00   88
 12  \w   -111.00 -25.00   0.50    5.00    --  -43.75 -77.00   0.00  172
 13  \w    -25.00  26.00   0.50    5.00    --  -43.75  11.00 -30.00  102
 14  \w   -107.00 -80.00   0.50    5.00    --  -43.75 -43.00  30.00   54
 15  \w    -25.00  30.00   0.50    5.00    --  -43.75  11.00  90.00  110
 16  \w    -24.00  26.00   0.50    5.00    --   45.32 -21.00-120.00  100
 17  \w    -69.00 -29.00   0.50   13.00    --  -95.95  59.00 -90.00   80
 18  \w   -162.00 -87.00   0.50   13.00    --  -95.95 -42.00  90.00  150
 19  \w    -55.00 -29.00   0.50   13.00    --  -95.95  50.00 150.00   52
 20  \w    -81.00 -32.00   0.50   13.00    --  -95.95  68.00 -60.00   98
 21  \w    -54.00 -29.00   0.50   13.00    --  -95.95  50.00 -60.00   50
 22  \w   -162.00 -84.00   0.50   13.00    --  -95.95 -42.00-150.00  156
 23  \w    -57.00 -29.00   0.50   13.00    --  -95.95  50.00-120.00   56
 24  \w     84.00 169.00   0.50   13.00    --   97.51  17.00 150.00  170
 25  \w     31.00  68.00   0.50   13.00    --   97.51 -59.00 150.00   74
 26  \w     41.00  82.00   0.50   13.00    --   97.51 -68.00   0.00   82
 27  \w     32.00 126.00   0.50   13.00    --   97.51 -86.00   0.00  188
 28  \w   -113.00 -64.00   0.50   13.00    --  -95.95 125.00  -1.00   98
 29  \w    109.00 153.00   0.50   13.00    --   97.51  33.00-150.00   88
;
_diffrn_measurement_device 'four-circle diffractometer'
_diffrn_measurement_device_type 'XtaLAB Synergy, Single source at home/near, HyPix3000'
_diffrn_measurement_method '\w scans'
_diffrn_radiation_type CuK\a
_diffrn_radiation_wavelength 1.54184
_diffrn_reflns_av_R_equivalents 0.0417
_diffrn_reflns_av_unetI/netI 0.0488
_diffrn_reflns_Laue_measured_fraction_full 0.989
_diffrn_reflns_Laue_measured_fraction_max 0.977
_diffrn_reflns_limit_h_max 12
_diffrn_reflns_limit_h_min -12
_diffrn_reflns_limit_k_max 19
_diffrn_reflns_limit_k_min -13
_diffrn_reflns_limit_l_max 23
_diffrn_reflns_limit_l_min -23
_diffrn_reflns_number 16491
_diffrn_reflns_point_group_measured_fraction_full 0.989
_diffrn_reflns_point_group_measured_fraction_max 0.977
_diffrn_reflns_theta_full 67.684
_diffrn_reflns_theta_max 69.917
_diffrn_reflns_theta_min 3.593
_exptl_absorpt_coefficient_mu 5.439
_exptl_absorpt_correction_T_max 1.00000
_exptl_absorpt_correction_T_min 0.48095
_exptl_absorpt_correction_type multi-scan
_exptl_absorpt_process_details
;
CrysAlisPro 1.171.42.57a (Rigaku Oxford Diffraction, 2022)
Empirical absorption correction using spherical harmonics,
implemented in SCALE3 ABSPACK scaling algorithm.
;
_exptl_crystal_colour red
_exptl_crystal_colour_primary red
_exptl_crystal_density_diffrn 1.381
_exptl_crystal_description plate
_exptl_crystal_F_000 1380
_exptl_crystal_size_max 0.307
_exptl_crystal_size_mid 0.224
_exptl_crystal_size_min 0.064
_refine_diff_density_max 0.901
_refine_diff_density_min -0.766
_refine_diff_density_rms 0.078
_refine_ls_extinction_method none
_refine_ls_goodness_of_fit_ref 1.033
_refine_ls_hydrogen_treatment constr
_refine_ls_matrix_type full
_refine_ls_number_parameters 462
_refine_ls_number_reflns 5884
_refine_ls_number_restraints 78
_refine_ls_restrained_S_all 1.051
_refine_ls_R_factor_all 0.0881
_refine_ls_R_factor_gt 0.0639
_refine_ls_shift/su_max 0.000
_refine_ls_shift/su_mean 0.000
_refine_ls_structure_factor_coef Fsqd
_refine_ls_weighting_details 'w=1/[\s^2^(Fo^2^)+(0.1230P)^2^] where P=(Fo^2^+2Fc^2^)/3'
_refine_ls_weighting_scheme calc
_refine_ls_wR_factor_gt 0.1708
_refine_ls_wR_factor_ref 0.1869
_reflns_Friedel_coverage 0.000
_reflns_number_gt 4143
_reflns_number_total 5884
_reflns_threshold_expression 'I > 2\s(I)'
_cod_data_source_file d4ra02387k2.cif
_cod_data_source_block 05
_cod_database_code 7249285
_shelx_shelxl_version_number 2014/7
_shelx_space_group_comment
;
The symmetry employed for this shelxl refinement is uniquely defined
by the following loop, which should always be used as a source of
symmetry information in preference to the above space-group names.
They are only intended as comments.
;
_olex2_refinement_description
;
1. Fixed Uiso
 At 1.2 times of:
  All C(H) groups, All C(H,H) groups, All C(H,H,H,H) groups
2. Rigid body (RIGU) restrains
 O4, O4A, O3A, O6, Cl1A, Cl1, O5A, O3, O5, O6A
 with sigma for 1-2 distances of 0.004 and sigma for 1-3 distances of 0.004
 C12, C12A, O2A, O2, C11A, C11
 with sigma for 1-2 distances of 0.004 and sigma for 1-3 distances of 0.004
3. Others
 Sof(Cl1A)=Sof(O4A)=Sof(O6A)=Sof(O5A)=Sof(O3A)=1-FVAR(1)
 Sof(Cl1)=Sof(O3)=Sof(O5)=Sof(O6)=Sof(O4)=FVAR(1)
 Sof(H13C)=Sof(H13D)=Sof(H10C)=Sof(H10D)=Sof(C12A)=Sof(H12C)=Sof(H12D)=
 Sof(O2A)=Sof(C11A)=Sof(H11C)=Sof(H11D)=1-FVAR(2)
 Sof(O2)=Sof(H13A)=Sof(H13B)=Sof(H10A)=Sof(H10B)=Sof(C12)=Sof(H12A)=Sof(H12B)=
 Sof(C11)=Sof(H11A)=Sof(H11B)=FVAR(2)
4.a Secondary CH2 refined with riding coordinates:
 C22(H22A,H22B), C15(H15A,H15B), C6(H6A,H6B), C14(H14A,H14B), C7(H7A,H7B),
 C16(H16A,H16B), C8(H8A,H8B), C13(H13A,H13B), C13(H13C,H13D), C9(H9A,H9B),
 C10(H10A,H10B), C10(H10C,H10D), C12(H12A,H12B), C11(H11A,H11B), C12A(H12C,
 H12D), C11A(H11C,H11D)
4.b Aromatic/amide H refined with riding coordinates:
 C27(H27), C2(H2), C24(H24), C4(H4), C21(H21), C25(H25), C3(H3), C26(H26),
 C18(H18), C20(H20), C19(H19)
;
_smtbx_masks_void_probe_radius 1.2
_smtbx_masks_void_truncation_radius 1.2
_olex2_submission_special_instructions 'No special instructions were received'
_oxdiff_exptl_absorpt_empirical_details
;
Empirical correction (ABSPACK) includes:
- Absorption correction using spherical harmonics
- Frame scaling
;

loop_
_space_group_symop_operation_xyz
'x, y, z'
'-x, y+1/2, -z+1/2'
'-x, -y, -z'
'x, -y-1/2, z-1/2'

loop_
_atom_site_label
_atom_site_type_symbol
_atom_site_fract_x
_atom_site_fract_y
_atom_site_fract_z
_atom_site_U_iso_or_equiv
_atom_site_adp_type
_atom_site_occupancy
_atom_site_site_symmetry_order
_atom_site_calc_flag
_atom_site_refinement_flags_posn
_atom_site_refinement_flags_adp
_atom_site_refinement_flags_occupancy
_atom_site_disorder_assembly
_atom_site_disorder_group
Co01 Co 0.58755(6) 0.37453(3) 0.39656(3) 0.0353(2) Uani 1 1 d . . . . .
Cl1 Cl 0.9850(4) 0.1265(3) 0.2724(2) 0.0671(12) Uani 0.803(8) 1 d . U P A 1
N1 N 0.5335(3) 0.48548(17) 0.34612(15) 0.0376(7) Uani 1 1 d . . . . .
O1 O 0.6066(4) 0.37118(18) 0.11558(16) 0.0639(9) Uani 1 1 d . . . . .
N5 N 0.5568(3) 0.24376(18) 0.38276(15) 0.0397(7) Uani 1 1 d . . . . .
N2 N 0.7493(3) 0.40088(18) 0.32278(16) 0.0393(7) Uani 1 1 d . . . . .
N3 N 0.3721(3) 0.35888(17) 0.33980(16) 0.0399(7) Uani 1 1 d . . . . .
N4 N 0.7733(3) 0.37078(18) 0.45744(16) 0.0419(8) Uani 1 1 d . . . . .
N6 N 0.5044(4) 0.3881(2) 0.48626(18) 0.0487(8) Uani 1 1 d . . . . .
N7 N 0.4070(4) 0.3908(2) 0.51200(18) 0.0541(9) Uani 1 1 d . . . . .
C1 C 0.4076(4) 0.5087(2) 0.33795(18) 0.0382(8) Uani 1 1 d . . . . .
O3 O 1.1135(4) 0.1327(2) 0.2908(3) 0.0740(17) Uani 0.803(8) 1 d . U P A 1
O5 O 0.9539(5) 0.0480(3) 0.2375(3) 0.0659(14) Uani 0.803(8) 1 d . U P A 1
C5 C 0.6254(4) 0.5338(2) 0.32113(18) 0.0397(9) Uani 1 1 d . . . . .
C23 C 0.4311(4) 0.2171(2) 0.37859(18) 0.0388(9) Uani 1 1 d . . . . .
C22 C 0.3265(4) 0.2836(2) 0.37421(19) 0.0398(9) Uani 1 1 d . . . . .
H22A H 0.2465 0.2613 0.3485 0.048 Uiso 1 1 calc R U . . .
H22B H 0.3049 0.2988 0.4206 0.048 Uiso 1 1 calc R U . . .
C15 C 0.3135(4) 0.4411(2) 0.3569(2) 0.0389(8) Uani 1 1 d . . . . .
H15A H 0.3018 0.4438 0.4062 0.047 Uiso 1 1 calc R U . . .
H15B H 0.2273 0.4486 0.3308 0.047 Uiso 1 1 calc R U . . .
C27 C 0.6531(4) 0.1855(2) 0.3881(2) 0.0475(10) Uani 1 1 d . . . . .
H27 H 0.7412 0.2043 0.3906 0.057 Uiso 1 1 calc R U . . .
C6 C 0.7591(4) 0.4951(2) 0.3271(2) 0.0426(9) Uani 1 1 d . . . . .
H6A H 0.8089 0.5165 0.2899 0.051 Uiso 1 1 calc R U . . .
H6B H 0.8066 0.5115 0.3711 0.051 Uiso 1 1 calc R U . . .
C17 C 0.8839(4) 0.3676(2) 0.4266(2) 0.0472(10) Uani 1 1 d . . . . .
C2 C 0.3693(4) 0.5856(2) 0.3090(2) 0.0461(10) Uani 1 1 d . . . . .
H2 H 0.2802 0.6023 0.3041 0.055 Uiso 1 1 calc R U . . .
C14 C 0.3683(4) 0.3470(2) 0.2649(2) 0.0452(10) Uani 1 1 d . . . . .
H14A H 0.4185 0.2951 0.2566 0.054 Uiso 1 1 calc R U . . .
H14B H 0.4154 0.3951 0.2462 0.054 Uiso 1 1 calc R U . . .
C24 C 0.4003(5) 0.1319(2) 0.3799(2) 0.0483(10) Uani 1 1 d . . . . .
H24 H 0.3117 0.1141 0.3772 0.058 Uiso 1 1 calc R U . . .
O2 O 0.3393(5) 0.3820(2) 0.12108(19) 0.0581(16) Uani 0.733(9) 1 d . U P B 1
C7 C 0.7078(4) 0.3698(2) 0.25376(19) 0.0443(10) Uani 1 1 d . . . . .
H7A H 0.6210 0.3947 0.2398 0.053 Uiso 1 1 calc R U . . .
H7B H 0.6953 0.3078 0.2569 0.053 Uiso 1 1 calc R U . . .
C16 C 0.8731(4) 0.3639(2) 0.3509(2) 0.0432(9) Uani 1 1 d . . . . .
H16A H 0.9466 0.3953 0.3336 0.052 Uiso 1 1 calc R U . . .
H16B H 0.8782 0.3043 0.3359 0.052 Uiso 1 1 calc R U . . .
C4 C 0.5936(5) 0.6115(2) 0.2917(2) 0.0512(11) Uani 1 1 d . . . . .
H4 H 0.6591 0.6461 0.2748 0.061 Uiso 1 1 calc R U . . .
C21 C 0.7810(5) 0.3716(3) 0.5265(2) 0.0521(11) Uani 1 1 d . . . . .
H21 H 0.7024 0.3741 0.5482 0.062 Uiso 1 1 calc R U . . .
C25 C 0.5004(5) 0.0728(2) 0.3852(2) 0.0585(12) Uani 1 1 d . . . . .
H25 H 0.4807 0.0140 0.3855 0.070 Uiso 1 1 calc R U . . .
C3 C 0.4669(5) 0.6375(2) 0.2873(2) 0.0525(11) Uani 1 1 d . . . . .
H3 H 0.4446 0.6919 0.2692 0.063 Uiso 1 1 calc R U . . .
C26 C 0.6285(5) 0.0995(3) 0.3901(2) 0.0594(12) Uani 1 1 d . . . . .
H26 H 0.6983 0.0599 0.3948 0.071 Uiso 1 1 calc R U . . .
C8 C 0.7961(5) 0.3864(3) 0.1958(2) 0.0536(11) Uani 1 1 d . . . . .
H8A H 0.8018 0.4479 0.1870 0.064 Uiso 1 1 calc R U . . .
H8B H 0.8853 0.3647 0.2087 0.064 Uiso 1 1 calc R U . . .
C18 C 1.0043(5) 0.3664(3) 0.4650(3) 0.0620(13) Uani 1 1 d . . . . .
H18 H 1.0825 0.3661 0.4428 0.074 Uiso 1 1 calc R U . . .
C13 C 0.2373(5) 0.3399(3) 0.2245(2) 0.0583(12) Uani 1 1 d . . . . .
H13A H 0.1895 0.3943 0.2255 0.070 Uiso 0.733(9) 1 calc R U P B 1
H13B H 0.1842 0.2953 0.2439 0.070 Uiso 0.733(9) 1 calc R U P B 1
H13C H 0.1999 0.2842 0.2352 0.070 Uiso 0.267(9) 1 calc R U P B 2
H13D H 0.1798 0.3837 0.2417 0.070 Uiso 0.267(9) 1 calc R U P B 2
C9 C 0.7369(5) 0.3415(3) 0.1326(2) 0.0600(13) Uani 1 1 d . . . . .
H9A H 0.7904 0.3525 0.0942 0.072 Uiso 1 1 calc R U . . .
H9B H 0.7359 0.2797 0.1408 0.072 Uiso 1 1 calc R U . . .
C10 C 0.5246(6) 0.3152(3) 0.0748(2) 0.0649(13) Uani 1 1 d . . . . .
H10A H 0.5144 0.2610 0.0990 0.078 Uiso 0.733(9) 1 calc R U P B 1
H10B H 0.5622 0.3032 0.0313 0.078 Uiso 0.733(9) 1 calc R U P B 1
H10C H 0.5479 0.2568 0.0897 0.078 Uiso 0.267(9) 1 calc R U P B 2
H10D H 0.5480 0.3207 0.0273 0.078 Uiso 0.267(9) 1 calc R U P B 2
C20 C 0.8968(5) 0.3691(3) 0.5660(3) 0.0667(14) Uani 1 1 d . . . . .
H20 H 0.8988 0.3697 0.6143 0.080 Uiso 1 1 calc R U . . .
O6 O 0.9234(8) 0.1950(3) 0.2352(4) 0.109(3) Uani 0.803(8) 1 d . U P A 1
N8 N 0.3121(5) 0.3929(4) 0.5375(2) 0.113(2) Uani 1 1 d . . . . .
C19 C 1.0106(5) 0.3656(3) 0.5348(3) 0.0730(15) Uani 1 1 d . . . . .
H19 H 1.0926 0.3628 0.5613 0.088 Uiso 1 1 calc R U . . .
C12 C 0.2637(10) 0.3163(5) 0.1473(4) 0.054(2) Uani 0.733(9) 1 d . U P B 1
H12A H 0.3114 0.2618 0.1466 0.065 Uiso 0.733(9) 1 calc R U P B 1
H12B H 0.1797 0.3102 0.1189 0.065 Uiso 0.733(9) 1 calc R U P B 1
C11 C 0.3971(11) 0.3585(5) 0.0619(4) 0.062(2) Uani 0.733(9) 1 d . U P B 1
H11A H 0.4092 0.4100 0.0345 0.075 Uiso 0.733(9) 1 calc R U P B 1
H11B H 0.3362 0.3206 0.0344 0.075 Uiso 0.733(9) 1 calc R U P B 1
O4 O 0.9149(10) 0.1323(6) 0.3322(5) 0.146(3) Uani 0.803(8) 1 d . U P A 1
Cl1A Cl 0.9824(10) 0.1326(10) 0.2814(10) 0.046(3) Uani 0.197(8) 1 d . U P A 2
O4A O 0.938(2) 0.0550(13) 0.2761(13) 0.070(5) Uani 0.197(8) 1 d . U P A 2
O6A O 1.065(2) 0.1678(11) 0.2207(11) 0.086(7) Uani 0.197(8) 1 d . U P A 2
O5A O 1.002(2) 0.1610(15) 0.3562(12) 0.087(6) Uani 0.197(8) 1 d . U P A 2
O3A O 0.8912(15) 0.1756(12) 0.2805(12) 0.057(4) Uani 0.197(8) 1 d . U P A 2
C12A C 0.229(3) 0.3472(12) 0.1561(12) 0.045(5) Uani 0.267(9) 1 d . U P B 2
H12C H 0.2312 0.4075 0.1425 0.054 Uiso 0.267(9) 1 calc R U P B 2
H12D H 0.1474 0.3214 0.1352 0.054 Uiso 0.267(9) 1 calc R U P B 2
O2A O 0.3391(15) 0.3038(8) 0.1356(7) 0.059(5) Uani 0.267(9) 1 d . U P B 2
C11A C 0.383(3) 0.3226(14) 0.0729(12) 0.064(6) Uani 0.267(9) 1 d . U P B 2
H11C H 0.3572 0.3811 0.0596 0.077 Uiso 0.267(9) 1 calc R U P B 2
H11D H 0.3422 0.2836 0.0379 0.077 Uiso 0.267(9) 1 calc R U P B 2

loop_
_atom_site_aniso_label
_atom_site_aniso_U_11
_atom_site_aniso_U_22
_atom_site_aniso_U_33
_atom_site_aniso_U_23
_atom_site_aniso_U_13
_atom_site_aniso_U_12
Co01 0.0444(4) 0.0254(3) 0.0380(3) -0.0003(2) 0.0145(3) 0.0005(2)
Cl1 0.072(2) 0.0635(18) 0.0640(14) -0.0134(11) -0.0015(13) 0.0099(14)
N1 0.051(2) 0.0278(14) 0.0361(15) -0.0019(12) 0.0135(14) -0.0047(13)
O1 0.090(3) 0.0520(18) 0.0492(17) -0.0111(13) 0.0056(17) 0.0173(17)
N5 0.054(2) 0.0263(14) 0.0408(16) 0.0011(12) 0.0152(15) 0.0028(14)
N2 0.049(2) 0.0304(14) 0.0403(16) -0.0036(13) 0.0161(15) -0.0006(13)
N3 0.050(2) 0.0258(14) 0.0445(17) -0.0001(12) 0.0110(15) -0.0008(13)
N4 0.0446(19) 0.0409(17) 0.0416(17) -0.0038(13) 0.0113(15) -0.0009(14)
N6 0.046(2) 0.054(2) 0.0490(19) 0.0002(15) 0.0166(17) 0.0028(16)
N7 0.050(2) 0.069(2) 0.0458(19) -0.0180(17) 0.0161(18) -0.0090(18)
C1 0.048(2) 0.0324(18) 0.0362(18) -0.0031(14) 0.0126(17) -0.0001(16)
O3 0.053(3) 0.059(3) 0.109(4) -0.036(2) -0.001(2) 0.0077(19)
O5 0.062(3) 0.043(2) 0.093(4) -0.014(2) 0.009(3) 0.0019(18)
C5 0.054(2) 0.0276(17) 0.0403(19) -0.0036(14) 0.0181(18) -0.0062(16)
C23 0.053(2) 0.0295(17) 0.0358(18) -0.0012(14) 0.0145(17) -0.0012(16)
C22 0.043(2) 0.0346(18) 0.044(2) 0.0001(16) 0.0123(17) -0.0115(16)
C15 0.036(2) 0.0316(18) 0.050(2) -0.0003(16) 0.0092(17) 0.0051(15)
C27 0.058(3) 0.0325(19) 0.054(2) -0.0006(17) 0.017(2) 0.0046(18)
C6 0.057(2) 0.0277(17) 0.046(2) -0.0004(15) 0.0210(19) -0.0051(16)
C17 0.041(2) 0.043(2) 0.061(2) -0.0018(18) 0.019(2) 0.0004(17)
C2 0.055(3) 0.0355(19) 0.050(2) 0.0022(17) 0.0149(19) 0.0099(18)
C14 0.062(3) 0.0321(18) 0.043(2) -0.0007(16) 0.0100(19) -0.0036(18)
C24 0.067(3) 0.0322(19) 0.048(2) 0.0016(16) 0.013(2) -0.0056(18)
O2 0.090(4) 0.049(3) 0.037(2) -0.0031(17) 0.011(2) -0.009(2)
C7 0.060(3) 0.0356(19) 0.041(2) -0.0036(15) 0.0218(19) 0.0002(17)
C16 0.046(2) 0.040(2) 0.046(2) -0.0013(16) 0.0176(18) 0.0066(17)
C4 0.070(3) 0.0346(19) 0.053(2) 0.0104(17) 0.025(2) 0.0019(19)
C21 0.055(3) 0.060(3) 0.044(2) -0.0043(19) 0.016(2) -0.004(2)
C25 0.078(4) 0.0267(19) 0.072(3) -0.0002(19) 0.013(3) 0.001(2)
C3 0.068(3) 0.033(2) 0.060(3) 0.0125(17) 0.024(2) 0.0061(19)
C26 0.068(3) 0.033(2) 0.079(3) -0.001(2) 0.018(3) 0.011(2)
C8 0.070(3) 0.049(2) 0.045(2) -0.0013(18) 0.025(2) -0.002(2)
C18 0.042(3) 0.082(3) 0.065(3) 0.002(2) 0.016(2) 0.004(2)
C13 0.068(3) 0.047(2) 0.059(3) -0.004(2) 0.001(2) 0.000(2)
C9 0.091(4) 0.050(2) 0.042(2) -0.0052(19) 0.027(2) 0.007(2)
C10 0.101(4) 0.050(3) 0.045(2) -0.007(2) 0.013(3) 0.005(3)
C20 0.060(3) 0.091(4) 0.049(3) -0.007(2) 0.006(2) -0.008(3)
O6 0.157(6) 0.050(3) 0.107(5) -0.010(3) -0.058(4) 0.015(3)
N8 0.055(3) 0.221(7) 0.068(3) -0.060(4) 0.031(2) -0.036(3)
C19 0.054(3) 0.105(4) 0.061(3) -0.005(3) 0.009(2) -0.009(3)
C12 0.067(7) 0.045(5) 0.050(5) 0.001(4) 0.000(4) -0.007(4)
C11 0.096(6) 0.051(5) 0.042(4) -0.006(3) 0.012(3) -0.002(4)
O4 0.152(7) 0.166(7) 0.132(6) -0.023(5) 0.071(5) 0.016(5)
Cl1A 0.011(3) 0.039(4) 0.090(7) -0.006(4) 0.023(4) -0.002(3)
O4A 0.065(10) 0.041(6) 0.106(14) -0.007(6) 0.017(10) -0.008(5)
O6A 0.093(13) 0.058(9) 0.116(12) -0.026(8) 0.061(10) -0.041(9)
O5A 0.083(12) 0.079(11) 0.097(8) -0.017(7) -0.007(7) 0.006(9)
O3A 0.032(6) 0.057(7) 0.083(10) -0.025(6) 0.010(6) 0.009(5)
C12A 0.063(10) 0.033(10) 0.040(9) -0.001(8) 0.012(7) -0.006(8)
O2A 0.077(10) 0.056(8) 0.045(6) 0.005(5) 0.017(6) 0.018(7)
C11A 0.105(15) 0.043(12) 0.048(8) -0.008(8) 0.021(9) -0.021(11)

loop_
_atom_type_symbol
_atom_type_description
_atom_type_scat_dispersion_real
_atom_type_scat_dispersion_imag
_atom_type_scat_source
C C 0.0181 0.0091 'International Tables Vol C Tables 4.2.6.8 and 6.1.1.4'
H H 0.0000 0.0000 'International Tables Vol C Tables 4.2.6.8 and 6.1.1.4'
Cl Cl 0.3639 0.7018 'International Tables Vol C Tables 4.2.6.8 and 6.1.1.4'
Co Co -2.3653 3.6143 'International Tables Vol C Tables 4.2.6.8 and 6.1.1.4'
N N 0.0311 0.0180 'International Tables Vol C Tables 4.2.6.8 and 6.1.1.4'
O O 0.0492 0.0322 'International Tables Vol C Tables 4.2.6.8 and 6.1.1.4'

loop_
_geom_angle_atom_site_label_1
_geom_angle_atom_site_label_2
_geom_angle_atom_site_label_3
_geom_angle
_geom_angle_site_symmetry_1
_geom_angle_site_symmetry_3
_geom_angle_publ_flag
N1 Co01 N5 137.77(12) . . ?
N1 Co01 N2 74.09(11) . . ?
N1 Co01 N3 70.57(11) . . ?
N1 Co01 N4 118.38(12) . . ?
N5 Co01 N2 101.59(11) . . ?
N5 Co01 N3 73.59(11) . . ?
N5 Co01 N4 99.17(12) . . ?
N2 Co01 N3 113.96(11) . . ?
N4 Co01 N2 73.03(12) . . ?
N4 Co01 N3 170.54(11) . . ?
N6 Co01 N1 102.21(13) . . ?
N6 Co01 N5 98.33(12) . . ?
N6 Co01 N2 153.44(14) . . ?
N6 Co01 N3 88.40(13) . . ?
N6 Co01 N4 86.64(14) . . ?
O3 Cl1 O5 111.2(4) . . ?
O3 Cl1 O6 117.7(5) . . ?
O3 Cl1 O4 109.2(6) . . ?
O5 Cl1 O4 109.9(5) . . ?
O6 Cl1 O5 109.9(4) . . ?
O6 Cl1 O4 98.1(6) . . ?
C1 N1 Co01 120.3(2) . . ?
C1 N1 C5 120.3(3) . . ?
C5 N1 Co01 119.4(3) . . ?
C10 O1 C9 115.0(3) . . ?
C23 N5 Co01 116.4(2) . . ?
C27 N5 Co01 124.0(3) . . ?
C27 N5 C23 118.8(3) . . ?
C6 N2 Co01 101.0(2) . . ?
C7 N2 Co01 110.6(2) . . ?
C7 N2 C6 113.4(3) . . ?
C16 N2 Co01 109.7(2) . . ?
C16 N2 C6 109.0(3) . . ?
C16 N2 C7 112.6(3) . . ?
C22 N3 Co01 100.9(2) . . ?
C22 N3 C15 116.8(3) . . ?
C22 N3 C14 112.1(3) . . ?
C15 N3 Co01 100.4(2) . . ?
C15 N3 C14 111.3(3) . . ?
C14 N3 Co01 114.5(2) . . ?
C17 N4 Co01 119.6(3) . . ?
C17 N4 C21 118.8(4) . . ?
C21 N4 Co01 121.6(3) . . ?
N7 N6 Co01 145.6(3) . . ?
N8 N7 N6 179.5(6) . . ?
N1 C1 C15 114.2(3) . . ?
N1 C1 C2 121.6(3) . . ?
C2 C1 C15 123.9(4) . . ?
N1 C5 C6 114.3(3) . . ?
N1 C5 C4 120.7(4) . . ?
C4 C5 C6 125.0(3) . . ?
N5 C23 C22 117.5(3) . . ?
N5 C23 C24 121.3(4) . . ?
C24 C23 C22 121.2(4) . . ?
N3 C22 C23 109.7(3) . . ?
N3 C22 H22A 109.7 . . ?
N3 C22 H22B 109.7 . . ?
C23 C22 H22A 109.7 . . ?
C23 C22 H22B 109.7 . . ?
H22A C22 H22B 108.2 . . ?
N3 C15 C1 106.3(3) . . ?
N3 C15 H15A 110.5 . . ?
N3 C15 H15B 110.5 . . ?
C1 C15 H15A 110.5 . . ?
C1 C15 H15B 110.5 . . ?
H15A C15 H15B 108.7 . . ?
N5 C27 H27 118.7 . . ?
N5 C27 C26 122.6(4) . . ?
C26 C27 H27 118.7 . . ?
N2 C6 C5 110.2(3) . . ?
N2 C6 H6A 109.6 . . ?
N2 C6 H6B 109.6 . . ?
C5 C6 H6A 109.6 . . ?
C5 C6 H6B 109.6 . . ?
H6A C6 H6B 108.1 . . ?
N4 C17 C16 117.9(4) . . ?
N4 C17 C18 120.3(4) . . ?
C18 C17 C16 121.8(4) . . ?
C1 C2 H2 121.4 . . ?
C1 C2 C3 117.3(4) . . ?
C3 C2 H2 121.4 . . ?
N3 C14 H14A 107.7 . . ?
N3 C14 H14B 107.7 . . ?
N3 C14 C13 118.4(4) . . ?
H14A C14 H14B 107.1 . . ?
C13 C14 H14A 107.7 . . ?
C13 C14 H14B 107.7 . . ?
C23 C24 H24 120.4 . . ?
C23 C24 C25 119.2(4) . . ?
C25 C24 H24 120.4 . . ?
C11 O2 C12 113.2(6) . . ?
N2 C7 H7A 107.5 . . ?
N2 C7 H7B 107.5 . . ?
N2 C7 C8 119.1(4) . . ?
H7A C7 H7B 107.0 . . ?
C8 C7 H7A 107.5 . . ?
C8 C7 H7B 107.5 . . ?
N2 C16 C17 110.3(3) . . ?
N2 C16 H16A 109.6 . . ?
N2 C16 H16B 109.6 . . ?
C17 C16 H16A 109.6 . . ?
C17 C16 H16B 109.6 . . ?
H16A C16 H16B 108.1 . . ?
C5 C4 H4 120.6 . . ?
C3 C4 C5 118.8(4) . . ?
C3 C4 H4 120.6 . . ?
N4 C21 H21 118.6 . . ?
N4 C21 C20 122.8(4) . . ?
C20 C21 H21 118.6 . . ?
C24 C25 H25 120.1 . . ?
C26 C25 C24 119.8(4) . . ?
C26 C25 H25 120.1 . . ?
C2 C3 H3 119.5 . . ?
C4 C3 C2 121.0(4) . . ?
C4 C3 H3 119.5 . . ?
C27 C26 H26 120.8 . . ?
C25 C26 C27 118.3(4) . . ?
C25 C26 H26 120.8 . . ?
C7 C8 H8A 110.1 . . ?
C7 C8 H8B 110.1 . . ?
H8A C8 H8B 108.4 . . ?
C9 C8 C7 108.1(4) . . ?
C9 C8 H8A 110.1 . . ?
C9 C8 H8B 110.1 . . ?
C17 C18 H18 119.9 . . ?
C19 C18 C17 120.2(4) . . ?
C19 C18 H18 119.9 . . ?
C14 C13 H13A 110.3 . . ?
C14 C13 H13B 110.3 . . ?
C14 C13 H13C 107.4 . . ?
C14 C13 H13D 107.4 . . ?
C14 C13 C12 107.2(5) . . ?
H13A C13 H13B 108.5 . . ?
H13C C13 H13D 107.0 . . ?
C12 C13 H13A 110.3 . . ?
C12 C13 H13B 110.3 . . ?
C12A C13 C14 119.5(12) . . ?
C12A C13 H13C 107.4 . . ?
C12A C13 H13D 107.4 . . ?
O1 C9 C8 109.7(3) . . ?
O1 C9 H9A 109.7 . . ?
O1 C9 H9B 109.7 . . ?
C8 C9 H9A 109.7 . . ?
C8 C9 H9B 109.7 . . ?
H9A C9 H9B 108.2 . . ?
O1 C10 H10A 110.5 . . ?
O1 C10 H10B 110.5 . . ?
O1 C10 H10C 107.3 . . ?
O1 C10 H10D 107.3 . . ?
O1 C10 C11 106.2(5) . . ?
O1 C10 C11A 120.2(9) . . ?
H10A C10 H10B 108.7 . . ?
H10C C10 H10D 106.9 . . ?
C11 C10 H10A 110.5 . . ?
C11 C10 H10B 110.5 . . ?
C11A C10 H10C 107.3 . . ?
C11A C10 H10D 107.3 . . ?
C21 C20 H20 120.6 . . ?
C21 C20 C19 118.8(5) . . ?
C19 C20 H20 120.6 . . ?
C18 C19 H19 120.5 . . ?
C20 C19 C18 119.1(5) . . ?
C20 C19 H19 120.5 . . ?
O2 C12 C13 108.6(6) . . ?
O2 C12 H12A 110.0 . . ?
O2 C12 H12B 110.0 . . ?
C13 C12 H12A 110.0 . . ?
C13 C12 H12B 110.0 . . ?
H12A C12 H12B 108.4 . . ?
O2 C11 C10 114.6(6) . . ?
O2 C11 H11A 108.6 . . ?
O2 C11 H11B 108.6 . . ?
C10 C11 H11A 108.6 . . ?
C10 C11 H11B 108.6 . . ?
H11A C11 H11B 107.6 . . ?
O4A Cl1A O6A 117.6(16) . . ?
O4A Cl1A O5A 111.3(16) . . ?
O5A Cl1A O6A 125.1(14) . . ?
O3A Cl1A O4A 105.8(15) . . ?
O3A Cl1A O6A 105.4(17) . . ?
O3A Cl1A O5A 82.9(17) . . ?
C13 C12A H12C 110.6 . . ?
C13 C12A H12D 110.6 . . ?
C13 C12A O2A 106(2) . . ?
H12C C12A H12D 108.8 . . ?
O2A C12A H12C 110.6 . . ?
O2A C12A H12D 110.6 . . ?
C11A O2A C12A 119.2(19) . . ?
C10 C11A H11C 109.3 . . ?
C10 C11A H11D 109.3 . . ?
O2A C11A C10 112(2) . . ?
O2A C11A H11C 109.3 . . ?
O2A C11A H11D 109.3 . . ?
H11C C11A H11D 108.0 . . ?

loop_
_geom_bond_atom_site_label_1
_geom_bond_atom_site_label_2
_geom_bond_distance
_geom_bond_site_symmetry_2
_geom_bond_publ_flag
Co01 N1 2.065(3) . ?
Co01 N5 2.103(3) . ?
Co01 N2 2.344(3) . ?
Co01 N3 2.400(4) . ?
Co01 N4 2.159(4) . ?
Co01 N6 2.044(3) . ?
Cl1 O3 1.341(6) . ?
Cl1 O5 1.439(6) . ?
Cl1 O6 1.422(7) . ?
Cl1 O4 1.439(8) . ?
N1 C1 1.340(5) . ?
N1 C5 1.343(4) . ?
O1 C9 1.429(6) . ?
O1 C10 1.419(6) . ?
N5 C23 1.354(5) . ?
N5 C27 1.348(5) . ?
N2 C6 1.494(4) . ?
N2 C7 1.471(5) . ?
N2 C16 1.462(5) . ?
N3 C22 1.467(4) . ?
N3 C15 1.483(4) . ?
N3 C14 1.483(5) . ?
N4 C17 1.339(5) . ?
N4 C21 1.354(5) . ?
N6 N7 1.164(5) . ?
N7 N8 1.138(5) . ?
C1 C15 1.510(5) . ?
C1 C2 1.384(5) . ?
C5 C6 1.498(5) . ?
C5 C4 1.385(5) . ?
C23 C22 1.499(5) . ?
C23 C24 1.384(5) . ?
C22 H22A 0.9900 . ?
C22 H22B 0.9900 . ?
C15 H15A 0.9900 . ?
C15 H15B 0.9900 . ?
C27 H27 0.9500 . ?
C27 C26 1.383(6) . ?
C6 H6A 0.9900 . ?
C6 H6B 0.9900 . ?
C17 C16 1.487(6) . ?
C17 C18 1.389(7) . ?
C2 H2 0.9500 . ?
C2 C3 1.393(6) . ?
C14 H14A 0.9900 . ?
C14 H14B 0.9900 . ?
C14 C13 1.504(6) . ?
C24 H24 0.9500 . ?
C24 C25 1.385(6) . ?
O2 C12 1.423(9) . ?
O2 C11 1.406(9) . ?
C7 H7A 0.9900 . ?
C7 H7B 0.9900 . ?
C7 C8 1.546(5) . ?
C16 H16A 0.9900 . ?
C16 H16B 0.9900 . ?
C4 H4 0.9500 . ?
C4 C3 1.361(6) . ?
C21 H21 0.9500 . ?
C21 C20 1.362(7) . ?
C25 H25 0.9500 . ?
C25 C26 1.378(7) . ?
C3 H3 0.9500 . ?
C26 H26 0.9500 . ?
C8 H8A 0.9900 . ?
C8 H8B 0.9900 . ?
C8 C9 1.510(6) . ?
C18 H18 0.9500 . ?
C18 C19 1.371(7) . ?
C13 H13A 0.9900 . ?
C13 H13B 0.9900 . ?
C13 H13C 0.9900 . ?
C13 H13D 0.9900 . ?
C13 C12 1.612(10) . ?
C13 C12A 1.35(2) . ?
C9 H9A 0.9900 . ?
C9 H9B 0.9900 . ?
C10 H10A 0.9900 . ?
C10 H10B 0.9900 . ?
C10 H10C 0.9900 . ?
C10 H10D 0.9900 . ?
C10 C11 1.480(11) . ?
C10 C11A 1.45(3) . ?
C20 H20 0.9500 . ?
C20 C19 1.371(7) . ?
C19 H19 0.9500 . ?
C12 H12A 0.9900 . ?
C12 H12B 0.9900 . ?
C11 H11A 0.9900 . ?
C11 H11B 0.9900 . ?
Cl1A O4A 1.31(3) . ?
Cl1A O6A 1.63(2) . ?
Cl1A O5A 1.54(3) . ?
Cl1A O3A 1.16(2) . ?
C12A H12C 0.9900 . ?
C12A H12D 0.9900 . ?
C12A O2A 1.41(2) . ?
O2A C11A 1.39(3) . ?
C11A H11C 0.9900 . ?
C11A H11D 0.9900 . ?

loop_
_geom_torsion_atom_site_label_1
_geom_torsion_atom_site_label_2
_geom_torsion_atom_site_label_3
_geom_torsion_atom_site_label_4
_geom_torsion
_geom_torsion_site_symmetry_1
_geom_torsion_site_symmetry_2
_geom_torsion_site_symmetry_3
_geom_torsion_site_symmetry_4
_geom_torsion_publ_flag
Co01 N1 C1 C15 -10.2(4) . . . . ?
Co01 N1 C1 C2 175.1(3) . . . . ?
Co01 N1 C5 C6 6.1(4) . . . . ?
Co01 N1 C5 C4 -175.1(3) . . . . ?
Co01 N5 C23 C22 8.5(4) . . . . ?
Co01 N5 C23 C24 -170.1(3) . . . . ?
Co01 N5 C27 C26 168.9(3) . . . . ?
Co01 N2 C6 C5 -45.8(3) . . . . ?
Co01 N2 C7 C8 175.7(3) . . . . ?
Co01 N2 C16 C17 -33.1(4) . . . . ?
Co01 N3 C22 C23 -45.8(3) . . . . ?
Co01 N3 C15 C1 51.1(3) . . . . ?
Co01 N3 C14 C13 -177.7(3) . . . . ?
Co01 N4 C17 C16 -1.9(4) . . . . ?
Co01 N4 C17 C18 179.0(3) . . . . ?
Co01 N4 C21 C20 179.8(3) . . . . ?
N1 C1 C15 N3 -32.9(4) . . . . ?
N1 C1 C2 C3 1.2(5) . . . . ?
N1 C5 C6 N2 31.0(4) . . . . ?
N1 C5 C4 C3 -1.2(6) . . . . ?
O1 C10 C11 O2 -57.0(8) . . . . ?
O1 C10 C11A O2A -65.7(18) . . . . ?
N5 C23 C22 N3 30.2(4) . . . . ?
N5 C23 C24 C25 -0.4(6) . . . . ?
N5 C27 C26 C25 1.2(7) . . . . ?
N2 C7 C8 C9 175.1(4) . . . . ?
N3 C14 C13 C12 -173.2(4) . . . . ?
N3 C14 C13 C12A 165.9(10) . . . . ?
N4 C17 C16 N2 24.9(5) . . . . ?
N4 C17 C18 C19 2.2(7) . . . . ?
N4 C21 C20 C19 0.1(7) . . . . ?
C1 N1 C5 C6 -173.3(3) . . . . ?
C1 N1 C5 C4 5.4(5) . . . . ?
C1 C2 C3 C4 3.0(6) . . . . ?
C5 N1 C1 C15 169.3(3) . . . . ?
C5 N1 C1 C2 -5.5(5) . . . . ?
C5 C4 C3 C2 -3.0(7) . . . . ?
C23 N5 C27 C26 -0.6(6) . . . . ?
C23 C24 C25 C26 1.0(7) . . . . ?
C22 N3 C15 C1 159.0(3) . . . . ?
C22 N3 C14 C13 68.1(4) . . . . ?
C22 C23 C24 C25 -178.9(4) . . . . ?
C15 N3 C22 C23 -153.5(3) . . . . ?
C15 N3 C14 C13 -64.8(4) . . . . ?
C15 C1 C2 C3 -172.9(4) . . . . ?
C27 N5 C23 C22 178.7(3) . . . . ?
C27 N5 C23 C24 0.2(5) . . . . ?
C6 N2 C7 C8 63.2(5) . . . . ?
C6 N2 C16 C17 76.5(4) . . . . ?
C6 C5 C4 C3 177.4(4) . . . . ?
C17 N4 C21 C20 -0.2(6) . . . . ?
C17 C18 C19 C20 -2.3(8) . . . . ?
C2 C1 C15 N3 141.6(4) . . . . ?
C14 N3 C22 C23 76.4(4) . . . . ?
C14 N3 C15 C1 -70.4(4) . . . . ?
C14 C13 C12 O2 -60.3(7) . . . . ?
C14 C13 C12A O2A 39.7(18) . . . . ?
C24 C23 C22 N3 -151.3(3) . . . . ?
C24 C25 C26 C27 -1.4(7) . . . . ?
C7 N2 C6 C5 72.5(4) . . . . ?
C7 N2 C16 C17 -156.7(3) . . . . ?
C7 C8 C9 O1 57.8(5) . . . . ?
C16 N2 C6 C5 -161.2(3) . . . . ?
C16 N2 C7 C8 -61.2(4) . . . . ?
C16 C17 C18 C19 -176.8(4) . . . . ?
C4 C5 C6 N2 -147.7(4) . . . . ?
C21 N4 C17 C16 178.1(3) . . . . ?
C21 N4 C17 C18 -0.9(5) . . . . ?
C21 C20 C19 C18 1.2(8) . . . . ?
C18 C17 C16 N2 -156.1(4) . . . . ?
C13 C12A O2A C11A -158.6(16) . . . . ?
C9 O1 C10 C11 -178.7(5) . . . . ?
C9 O1 C10 C11A 159.2(12) . . . . ?
C10 O1 C9 C8 -157.8(4) . . . . ?
C12 O2 C11 C10 -85.9(9) . . . . ?
C11 O2 C12 C13 164.1(6) . . . . ?
C12A O2A C11A C10 146.4(18) . . . . ?

loop_
_smtbx_masks_void_nr
_smtbx_masks_void_average_x
_smtbx_masks_void_average_y
_smtbx_masks_void_average_z
_smtbx_masks_void_volume
_smtbx_masks_void_count_electrons
_smtbx_masks_void_content
1 0.000 0.000 0.500 197.5 34.1 '2 CH3OH'
2 0.000 0.500 0.000 197.5 34.1 '2 CH3OH'
